data_2012978
loop_
_publ_author_name
'\<Cern\'ak, Juraj'
'Chomi\<c, Jozef'
'Massa, Werner'

_publ_section_title
;
 Cu~2~(dien)~2~Ag~5~(CN)~9~ containing the one-dimensional polymeric
 cation [Cu(dien)Ag(CN)~2~]~<i>n~</i>^<i>n^+</i> and the unusual
 [Ag~2~(CN)~3~]^{-^} anion (dien is diethylenetriamine)
;
_journal_issue 10
_journal_name_full 'Acta Crystallographica Section C'
_journal_page_first m490
_journal_page_last m493
_journal_paper_doi 10.1107/S0108270102013240
_journal_volume 58
_journal_year 2002
_chemical_formula_iupac '[Cu (C4 H13 N3) Ag (C N)2]2 [Ag (C N)2] [Ag2 (C N)3]'
_chemical_formula_moiety '2C6 H13 Ag Cu N5 + , C2 Ag N2 - , C3 Ag2 N3 -'
_chemical_formula_sum 'C17 H26 Ag5 Cu2 N15'
_chemical_formula_weight 1106.96
_chemical_name_systematic
;
catena-poly[bis[[\m-cyano-1:2\k^2^C:N-diethylenetriamine-
2\k^3^N-copper(II)silver(I)]-\m-cyano-1:2'\k^2^C:N] dicyanosilver(I)
tricyanodisilver(I)]
;
_space_group_IT_number 14
_symmetry_cell_setting monoclinic
_symmetry_space_group_name_Hall '-P 2yn'
_symmetry_space_group_name_H-M 'P 1 21/n 1'
_atom_sites_solution_hydrogens geom
_atom_sites_solution_primary direct
_atom_sites_solution_secondary difmap
_audit_creation_method SHELXL97
_cell_angle_alpha 90
_cell_angle_beta 90.794(11)
_cell_angle_gamma 90
_cell_formula_units_Z 2
_cell_length_a 12.5588(12)
_cell_length_b 17.8070(12)
_cell_length_c 6.9608(6)
_cell_measurement_reflns_used 8000
_cell_measurement_temperature 293(2)
_cell_measurement_theta_max 30.25
_cell_measurement_theta_min 2.80
_cell_volume 1556.5(2)
_computing_cell_refinement 'CELL in IPDS'
_computing_data_collection 'EXPOSE in IPDS (Stoe & Cie, 1999)'
_computing_data_reduction 'INTEGRATE in IPDS'
_computing_molecular_graphics 'DIAMOND (Brandenburg, 1999)'
_computing_structure_refinement 'SHELXL97 (Sheldrick, 1997)'
_computing_structure_solution 'SHELXS86 (Sheldrick, 1985)'
_diffrn_ambient_temperature 193(2)
_diffrn_measured_fraction_theta_full 0.96
_diffrn_measured_fraction_theta_max 0.96
_diffrn_measurement_device_type 'Stoe IPDS'
_diffrn_measurement_method \f
_diffrn_radiation_monochromator graphite
_diffrn_radiation_source 'fine-focus sealed tube'
_diffrn_radiation_type MoK\a
_diffrn_radiation_wavelength 0.71073
_diffrn_reflns_av_R_equivalents 0.056
_diffrn_reflns_av_sigmaI/netI 0.051
_diffrn_reflns_limit_h_max 17
_diffrn_reflns_limit_h_min -17
_diffrn_reflns_limit_k_max 25
_diffrn_reflns_limit_k_min -25
_diffrn_reflns_limit_l_max 9
_diffrn_reflns_limit_l_min -8
_diffrn_reflns_number 18169
_diffrn_reflns_theta_full 30.25
_diffrn_reflns_theta_max 30.25
_diffrn_reflns_theta_min 2.80
_diffrn_standards_decay_% negligible
_diffrn_standards_number 0
_exptl_absorpt_coefficient_mu 4.454
_exptl_absorpt_correction_T_max 0.809
_exptl_absorpt_correction_T_min 0.414
_exptl_absorpt_correction_type numerical
_exptl_absorpt_process_details '(SHELXTL; Sheldrick, 1995)'
_exptl_crystal_colour blue
_exptl_crystal_density_diffrn 2.362
_exptl_crystal_density_meas 2.360(10)
_exptl_crystal_density_method flotation
_exptl_crystal_description parallelepiped
_exptl_crystal_F_000 1052
_exptl_crystal_size_max 0.33
_exptl_crystal_size_mid 0.15
_exptl_crystal_size_min 0.05
_refine_diff_density_max 0.83
_refine_diff_density_min -0.65
_refine_ls_extinction_method none
_refine_ls_goodness_of_fit_ref 0.876
_refine_ls_hydrogen_treatment refall
_refine_ls_matrix_type full
_refine_ls_number_parameters 219
_refine_ls_number_reflns 4462
_refine_ls_number_restraints 0
_refine_ls_restrained_S_all 0.876
_refine_ls_R_factor_all 0.058
_refine_ls_R_factor_gt 0.031
_refine_ls_shift/su_max <0.001
_refine_ls_shift/su_mean 0.000
_refine_ls_structure_factor_coef Fsqd
_refine_ls_weighting_details 'w = 1/[\s^2^(Fo^2^)+(0.0352P)^2^] where P=(Fo^2^+2Fc^2^)/3'
_refine_ls_weighting_scheme calc
_refine_ls_wR_factor_gt 0.061
_refine_ls_wR_factor_ref 0.067
_reflns_number_gt 2988
_reflns_number_total 4462
_reflns_threshold_expression I>2\s(I)
_cod_data_source_file gg1124.cif
_cod_data_source_block I
_cod_original_sg_symbol_H-M 'P 21/n'
_cod_database_code 2012978
_cod_database_fobs_code 2012978

loop_
_symmetry_equiv_pos_as_xyz
'x, y, z'
'-x+1/2, y+1/2, -z+1/2'
'-x, -y, -z'
'x-1/2, -y-1/2, z-1/2'

loop_
_atom_site_label
_atom_site_fract_x
_atom_site_fract_y
_atom_site_fract_z
_atom_site_U_iso_or_equiv
_atom_site_adp_type
_atom_site_calc_flag
_atom_site_refinement_flags
_atom_site_occupancy
_atom_site_disorder_assembly
_atom_site_disorder_group
_atom_site_type_symbol
Ag1 0.21171(3) 0.419404(15) 0.19494(5) 0.03281(8) Uani d . 1 . . Ag
Ag2 0.0000 0.5000 0.0000 0.03470(11) Uani d S 1 . . Ag
Ag3 0.17822(2) 0.440834(16) 0.64119(5) 0.03363(8) Uani d . 1 . . Ag
Cu 0.19075(3) 0.18433(2) 0.61891(6) 0.02184(10) Uani d . 1 . . Cu
N1 0.0331(3) 0.17241(19) 0.6590(5) 0.0296(7) Uani d . 1 . . N
H1A 0.012(4) 0.218(3) 0.690(7) 0.034(5) Uiso d . 1 . . H
H1B -0.003(4) 0.160(2) 0.559(7) 0.034(5) Uiso d . 1 . . H
N2 0.2048(3) 0.12959(19) 0.8741(5) 0.0321(7) Uani d . 1 . . N
H2 0.232(4) 0.080(2) 0.839(6) 0.034(5) Uiso d . 1 . . H
N3 0.3431(3) 0.21506(18) 0.6773(5) 0.0285(7) Uani d . 1 . . N
H3A 0.379(4) 0.208(2) 0.572(7) 0.034(5) Uiso d . 1 . . H
H3B 0.341(4) 0.261(3) 0.704(7) 0.034(5) Uiso d . 1 . . H
N11 0.1780(3) 0.26263(16) 0.4163(5) 0.0282(7) Uani d . 1 . . N
N12 0.2231(3) 0.08427(17) 0.4517(5) 0.0303(7) Uani d . 1 . . N
N21 -0.0163(3) 0.6725(2) 0.1352(6) 0.0439(9) Uani d . 1 . . N
N31 0.4001(3) 0.3815(2) 0.8151(6) 0.0444(9) Uani d . 1 . . N
C32 0.0398(3) 0.48861(19) 0.5275(5) 0.0329(8) Uani d P 0.50 . . C
N32 0.0398(3) 0.48861(19) 0.5275(5) 0.0329(8) Uani d P 0.50 . . N
C11 0.1877(3) 0.31622(19) 0.3255(6) 0.0287(8) Uani d . 1 . . C
C12 0.2544(3) 0.52626(19) 0.1053(6) 0.0271(8) Uani d . 1 . . C
C21 -0.0148(3) 0.6121(2) 0.0803(6) 0.0338(9) Uani d . 1 . . C
C31 0.3236(3) 0.4062(2) 0.7514(6) 0.0315(9) Uani d . 1 . . C
C1 0.0155(4) 0.1164(3) 0.8136(7) 0.0400(10) Uani d . 1 . . C
H1C 0.019(4) 0.068(3) 0.754(7) 0.049(5) Uiso d . 1 . . H
H1D -0.041(4) 0.123(3) 0.870(8) 0.049(5) Uiso d . 1 . . H
C2 0.0994(4) 0.1303(3) 0.9690(7) 0.0453(12) Uani d . 1 . . C
H2A 0.093(4) 0.186(3) 1.022(7) 0.049(5) Uiso d . 1 . . H
H2B 0.100(4) 0.098(3) 1.043(8) 0.049(5) Uiso d . 1 . . H
C3 0.2951(4) 0.1616(3) 0.9827(7) 0.0418(10) Uani d . 1 . . C
H3C 0.309(4) 0.127(3) 1.081(8) 0.049(5) Uiso d . 1 . . H
H3D 0.268(4) 0.208(3) 1.019(7) 0.049(5) Uiso d . 1 . . H
C4 0.3840(3) 0.1728(3) 0.8441(7) 0.0387(10) Uani d . 1 . . C
H4A 0.432(4) 0.204(3) 0.912(8) 0.049(5) Uiso d . 1 . . H
H4B 0.410(4) 0.121(3) 0.795(7) 0.049(5) Uiso d . 1 . . H

loop_
_atom_site_aniso_label
_atom_site_aniso_U_11
_atom_site_aniso_U_22
_atom_site_aniso_U_33
_atom_site_aniso_U_12
_atom_site_aniso_U_13
_atom_site_aniso_U_23
Ag1 0.04474(18) 0.02123(12) 0.03246(19) -0.00092(11) 0.00121(12) 0.00723(11)
Ag2 0.0415(2) 0.0328(2) 0.0298(3) -0.00204(17) 0.00086(18) 0.00180(16)
Ag3 0.03189(16) 0.03372(14) 0.0351(2) 0.00696(11) -0.00694(12) -0.00175(12)
Cu 0.0265(2) 0.02080(18) 0.0182(2) 0.00041(15) -0.00066(16) 0.00275(15)
N1 0.0297(17) 0.0350(17) 0.024(2) 0.0026(13) -0.0061(13) -0.0005(13)
N2 0.0332(18) 0.0361(17) 0.027(2) 0.0042(13) -0.0004(14) 0.0079(14)
N3 0.0281(17) 0.0259(15) 0.032(2) -0.0018(12) 0.0005(14) 0.0012(13)
N11 0.0357(18) 0.0218(14) 0.0272(19) 0.0028(12) -0.0019(14) 0.0021(12)
N12 0.0402(18) 0.0241(14) 0.027(2) 0.0018(13) 0.0033(14) 0.0005(12)
N21 0.046(2) 0.043(2) 0.043(3) 0.0013(16) 0.0066(17) -0.0014(16)
N31 0.040(2) 0.050(2) 0.042(3) 0.0078(16) -0.0081(17) -0.0064(17)
CN32 0.0368(19) 0.0371(18) 0.025(2) 0.0106(15) -0.0008(15) 0.0013(14)
C11 0.035(2) 0.0258(16) 0.025(2) 0.0011(14) -0.0008(15) 0.0008(14)
C12 0.036(2) 0.0248(16) 0.021(2) -0.0018(14) -0.0006(15) 0.0001(14)
C21 0.037(2) 0.038(2) 0.027(2) -0.0025(16) 0.0026(17) 0.0025(16)
C31 0.036(2) 0.0295(18) 0.029(2) 0.0061(15) -0.0073(16) -0.0076(15)
C1 0.031(2) 0.055(3) 0.034(3) -0.0067(19) 0.0025(18) 0.010(2)
C2 0.035(2) 0.074(3) 0.027(3) -0.003(2) 0.0037(18) 0.021(2)
C3 0.037(2) 0.063(3) 0.026(3) 0.007(2) -0.0044(18) 0.001(2)
C4 0.031(2) 0.052(3) 0.034(3) -0.0059(18) -0.0073(17) 0.0041(19)

loop_
_atom_type_symbol
_atom_type_description
_atom_type_scat_dispersion_real
_atom_type_scat_dispersion_imag
_atom_type_scat_source
C C 0.0033 0.0016 'International Tables Vol C Tables 4.2.6.8 and 6.1.1.4'
H H 0.0000 0.0000 'International Tables Vol C Tables 4.2.6.8 and 6.1.1.4'
N N 0.0061 0.0033 'International Tables Vol C Tables 4.2.6.8 and 6.1.1.4'
Cu Cu 0.3201 1.2651 'International Tables Vol C Tables 4.2.6.8 and 6.1.1.4'
Ag Ag -0.8971 1.1015 'International Tables Vol C Tables 4.2.6.8 and 6.1.1.4'

loop_
_geom_angle_atom_site_label_1
_geom_angle_atom_site_label_2
_geom_angle_atom_site_label_3
_geom_angle_site_symmetry_1
_geom_angle_site_symmetry_3
_geom_angle
_geom_angle_publ_flag
C11 Ag1 C12 . . 169.69(15) y
C11 Ag1 Ag3 . . 69.78(11) ?
C12 Ag1 Ag3 . . 102.90(11) ?
C11 Ag1 Ag2 . . 116.42(11) ?
C12 Ag1 Ag2 . . 71.78(11) ?
Ag3 Ag1 Ag2 . . 103.543(14) ?
C21 Ag2 C21 . 3_565 180.0 ?
C21 Ag2 Ag1 . 3_565 67.58(12) ?
C21 Ag2 Ag1 . . 112.42(12) ?
C31 Ag3 Ag1 . . 101.54(12) ?
N11 Cu N1 . . 95.89(13) y
N11 Cu N3 . . 91.11(13) y
N1 Cu N3 . . 158.13(15) y
N11 Cu N2 . . 164.12(14) y
N1 Cu N2 . . 84.36(13) y
N3 Cu N2 . . 83.34(14) y
N11 Cu N12 . . 102.07(13) y
N1 Cu N12 . . 100.33(14) y
N3 Cu N12 . . 98.41(14) y
N2 Cu N12 . . 93.47(13) y
C1 N1 Cu . . 109.1(3) ?
C1 N1 H1A . . 113(3) ?
Cu N1 H1A . . 104(3) ?
C1 N1 H1B . . 109(3) ?
Cu N1 H1B . . 115(3) ?
H1A N1 H1B . . 106(4) ?
C3 N2 C2 . . 116.9(4) ?
C3 N2 Cu . . 108.7(3) ?
C2 N2 Cu . . 108.5(3) ?
C3 N2 H2 . . 102(3) ?
C2 N2 H2 . . 116(3) ?
Cu N2 H2 . . 104(3) ?
C4 N3 Cu . . 109.8(2) ?
C4 N3 H3A . . 114(3) ?
Cu N3 H3A . . 107(3) ?
C4 N3 H3B . . 110(3) ?
Cu N3 H3B . . 106(3) ?
H3A N3 H3B . . 110(4) ?
C11 N11 Cu . . 164.2(3) y
C12 N12 Cu 2_545 . 167.7(3) y
N11 C11 Ag1 . . 172.6(3) ?
N12 C12 Ag1 2 . 177.2(3) ?
N21 C21 Ag2 . . 174.3(4) ?
N31 C31 Ag3 . . 174.5(4) ?
N1 C1 C2 . . 107.3(4) ?
N1 C1 H1C . . 107(3) ?
C2 C1 H1C . . 115(3) ?
N1 C1 H1D . . 112(4) ?
C2 C1 H1D . . 103(4) ?
H1C C1 H1D . . 113(5) ?
N2 C2 C1 . . 107.1(4) ?
N2 C2 H2A . . 104(3) ?
C1 C2 H2A . . 110(3) ?
N2 C2 H2B . . 107(4) ?
C1 C2 H2B . . 110(4) ?
H2A C2 H2B . . 118(5) ?
N2 C3 C4 . . 107.3(4) ?
N2 C3 H3C . . 104(3) ?
C4 C3 H3C . . 115(3) ?
N2 C3 H3D . . 102(3) ?
C4 C3 H3D . . 109(3) ?
H3C C3 H3D . . 117(4) ?
N3 C4 C3 . . 108.7(4) ?
N3 C4 H4A . . 108(3) ?
C3 C4 H4A . . 104(3) ?
N3 C4 H4B . . 108(3) ?
C3 C4 H4B . . 110(3) ?
H4A C4 H4B . . 119(4) ?

loop_
_geom_bond_atom_site_label_1
_geom_bond_atom_site_label_2
_geom_bond_site_symmetry_2
_geom_bond_distance
_geom_bond_publ_flag
Ag1 Ag2 . 3.2970(4) y
Ag1 Ag3 . 3.1635(6) y
Ag1 C11 . 2.074(4) y
Ag1 C12 . 2.075(3) y
Ag2 C21 . 2.082(4) y
Ag3 C31 . 2.065(4) y
Cu N1 . 2.014(3) y
Cu N2 . 2.032(3) y
Cu N3 . 2.026(3) y
Cu N11 . 1.988(3) y
Cu N12 . 2.170(3) y
N1 C1 . 1.486(5) ?
N2 C2 . 1.487(5) ?
N2 C3 . 1.469(6) ?
N3 C4 . 1.470(5) ?
N11 C11 . 1.152(5) y
N21 C21 . 1.142(5) y
N31 C31 . 1.141(5) y
C12 N12 2 1.143(4) ?
C1 C2 . 1.520(7) ?
C3 C4 . 1.499(7) ?
N1 H1B . 0.86(5) ?
N1 H1A . 0.89(4) ?
N2 H2 . 0.97(4) ?
N3 H3A . 0.88(5) ?
N3 H3B . 0.85(5) ?
C1 H1C . 0.96(5) ?
C1 H1D . 0.83(5) ?
C2 H2A . 1.07(5) ?
C2 H2B . 0.77(5) ?
C3 H3C . 0.94(5) ?
C3 H3D . 0.92(5) ?
C4 H4A . 0.94(5) ?
C4 H4B . 1.04(5) ?

loop_
_geom_hbond_atom_site_label_D
_geom_hbond_atom_site_label_H
_geom_hbond_atom_site_label_A
_geom_hbond_site_symmetry_A
_geom_hbond_distance_DH
_geom_hbond_distance_HA
_geom_hbond_distance_DA
_geom_hbond_angle_DHA
_geom_hbond_publ_flag
N1 H1A N21 3_566 0.89(5) 2.29(5) 3.119(5) 154(4) yes
N1 H1B N31 4_565 0.86(5) 2.20(5) 3.055(5) 175(4) yes
N2 H2 N12 . 0.97(4) 2.70(5) 3.061(5) 103(3) yes
N3 H3B N31 . 0.85(5) 2.39(5) 3.194(5) 159(4) yes
N3 H3A N21 2_545 0.88(5) 2.35(5) 3.189(5) 161(4) yes
